data_2107294
loop_
_publ_author_name
'McMillen, Colin D.'
'Comer, Sara'
'Fulle, Kyle'
'Sanjeewa, Liurukara D.'
'Kolis, Joseph W.'

_publ_section_title
;
 Crystal chemistry of hydrothermally grown ternary alkali rare earth
 fluorides
;
_journal_issue 6
_journal_name_full 'Acta Crystallographica Section B'
_journal_page_first 768
_journal_page_last 776
_journal_paper_doi 10.1107/S2052520615017916
_journal_volume 71
_journal_year 2015
_chemical_formula_sum 'F7 Rb Sm2'
_chemical_formula_weight 519.17
_chemical_name_systematic
;
 ?
;
_space_group_IT_number 52
_symmetry_cell_setting orthorhombic
_symmetry_space_group_name_Hall '-P 2a 2bc'
_symmetry_space_group_name_H-M 'P n n a'
_atom_sites_solution_hydrogens none
_atom_sites_solution_primary direct
_atom_sites_solution_secondary difmap
_audit_creation_method SHELXL-97
_cell_angle_alpha 90.00
_cell_angle_beta 90.00
_cell_angle_gamma 90.00
_cell_formula_units_Z 8
_cell_length_a 13.9359(16)
_cell_length_b 12.2412(13)
_cell_length_c 7.9329(8)
_cell_measurement_reflns_used 4163
_cell_measurement_temperature 293(2)
_cell_measurement_theta_max 28.2711
_cell_measurement_theta_min 2.9234
_cell_volume 1353.3(3)
_computing_cell_refinement 'CrystalClear (Rigaku/MSC, 2006)'
_computing_data_collection 'CrystalClear (Rigaku/MSC, 2006)'
_computing_data_reduction 'CrystalClear (Rigaku/MSC, 2006)'
_computing_molecular_graphics 'DIAMOND (Bradenburg, 1999)'
_computing_publication_material 'SHELXL-97 (Sheldrick, 1997)'
_computing_structure_refinement 'SHELXL-97 (Sheldrick, 1997)'
_computing_structure_solution 'SHELXS-97 (Sheldrick, 1990)'
_diffrn_ambient_temperature 293(2)
_diffrn_detector_area_resol_mean 14.6199
_diffrn_measured_fraction_theta_full 0.976
_diffrn_measured_fraction_theta_max 0.976
_diffrn_measurement_device_type 'Rigaku AFC8S'
_diffrn_measurement_method '\w scans'
_diffrn_radiation_monochromator graphite
_diffrn_radiation_source 'fine-focus sealed tube'
_diffrn_radiation_type MoK\a
_diffrn_radiation_wavelength 0.71073
_diffrn_reflns_av_R_equivalents 0.0387
_diffrn_reflns_av_sigmaI/netI 0.0246
_diffrn_reflns_limit_h_max 16
_diffrn_reflns_limit_h_min -16
_diffrn_reflns_limit_k_max 14
_diffrn_reflns_limit_k_min -14
_diffrn_reflns_limit_l_max 9
_diffrn_reflns_limit_l_min -9
_diffrn_reflns_number 6252
_diffrn_reflns_theta_full 25.14
_diffrn_reflns_theta_max 25.14
_diffrn_reflns_theta_min 2.92
_diffrn_standards_decay_% 0
_diffrn_standards_interval_count 0
_diffrn_standards_interval_time 0
_diffrn_standards_number 0
_exptl_absorpt_coefficient_mu 24.391
_exptl_absorpt_correction_T_max 1.0000
_exptl_absorpt_correction_T_min 0.6012
_exptl_absorpt_correction_type multi-scan
_exptl_absorpt_process_details 'REQAB, CrystalClear'
_exptl_crystal_colour yellow
_exptl_crystal_density_diffrn 5.096
_exptl_crystal_density_meas ?
_exptl_crystal_density_method 'not measured'
_exptl_crystal_description prism
_exptl_crystal_F_000 1792
_exptl_crystal_size_max 0.22
_exptl_crystal_size_mid 0.18
_exptl_crystal_size_min 0.12
_refine_diff_density_max 1.903
_refine_diff_density_min -2.914
_refine_ls_extinction_coef 0.00061(10)
_refine_ls_extinction_expression Fc^*^=kFc[1+0.001xFc^2^\l^3^/sin(2\q)]^-1/4^
_refine_ls_extinction_method SHELXL
_refine_ls_goodness_of_fit_ref 1.115
_refine_ls_hydrogen_treatment none
_refine_ls_matrix_type full
_refine_ls_number_parameters 116
_refine_ls_number_reflns 1188
_refine_ls_number_restraints 12
_refine_ls_restrained_S_all 1.109
_refine_ls_R_factor_all 0.0499
_refine_ls_R_factor_gt 0.0426
_refine_ls_shift/su_max 0.000
_refine_ls_shift/su_mean 0.000
_refine_ls_structure_factor_coef Fsqd
_refine_ls_weighting_details 'calc w=1/[\s^2^(Fo^2^)+(0.0422P)^2^+55.8111P] where P=(Fo^2^+2Fc^2^)/3'
_refine_ls_weighting_scheme calc
_refine_ls_wR_factor_gt 0.0983
_refine_ls_wR_factor_ref 0.1025
_reflns_number_gt 1035
_reflns_number_total 1188
_reflns_threshold_expression >2sigma(I)
_cod_data_source_file bp5082sup1.cif
_cod_data_source_block RbSm2F7
_cod_depositor_comments
;
The following automatic conversions were performed:

'_symmetry_cell_setting' value 'Orthorhombic' changed to
'orthorhombic' according to
/usr/data/users/saulius/crontab/automatic-downloads/rss-feeds/IUCr/lib/dictionaries/cif_core.dic
dictionary named 'cif_core.dic' version 2.4.2 from 2011-04-26.

'_exptl_crystal_density_meas' value 'not measured' was changed to '?'
- the value is perceived as not measured.

Automatic conversion script
Id: cif_fix_values 4268 2015-11-12 08:31:59Z antanas 
;
_cod_original_sg_symbol_H-M Pnna
_cod_database_code 2107294
_cod_database_fobs_code 2107294

loop_
_symmetry_equiv_pos_as_xyz
'x, y, z'
'-x+1/2, -y, z'
'-x+1/2, y+1/2, -z+1/2'
'x, -y+1/2, -z+1/2'
'-x, -y, -z'
'x-1/2, y, -z'
'x-1/2, -y-1/2, z-1/2'
'-x, y-1/2, z-1/2'

loop_
_atom_site_type_symbol
_atom_site_label
_atom_site_fract_x
_atom_site_fract_y
_atom_site_fract_z
_atom_site_U_iso_or_equiv
_atom_site_adp_type
_atom_site_calc_flag
_atom_site_refinement_flags
_atom_site_occupancy
_atom_site_symmetry_multiplicity
Rb Rb1 0.58337(14) 0.92108(12) 0.2243(2) 0.0434(5) Uani d . 1 1
Sm Sm1 0.42886(6) 1.2500 0.2500 0.0141(3) Uani d S 1 2
Sm Sm2 0.65539(5) 1.26764(8) 0.02417(9) 0.0326(3) Uani d . 1 1
Sm Sm3 0.2500 1.0000 0.25078(11) 0.0126(3) Uani d S 1 2
F F1 0.7992(6) 1.3218(8) -0.1021(12) 0.036(2) Uani d . 1 1
F F2 0.1364(12) 1.0714(12) 0.434(2) 0.022(3) Uani d PU 0.50 1
F F2A 0.1647(10) 1.0311(11) 0.5020(18) 0.015(3) Uani d PU 0.50 1
F F4 0.5794(5) 1.3492(5) 0.2658(10) 0.0206(17) Uani d . 1 1
F F5 0.7578(8) 1.2500 0.2500 0.026(3) Uani d S 1 2
F F6 0.4913(6) 1.2668(8) -0.0159(10) 0.031(2) Uani d . 1 1
F F7 0.3929(6) 1.0795(7) 0.1559(11) 0.0281(19) Uani d . 1 1
F F8 0.3206(16) 0.8724(17) 0.090(3) 0.048(5) Uani d P 0.50 1
F F8A 0.2746(12) 0.9183(12) -0.014(2) 0.025(4) Uani d P 0.50 1
F F3 0.6360(12) 1.3325(14) -0.2564(18) 0.025(3) Uani d P 0.50 1

loop_
_atom_site_aniso_label
_atom_site_aniso_U_11
_atom_site_aniso_U_22
_atom_site_aniso_U_33
_atom_site_aniso_U_12
_atom_site_aniso_U_13
_atom_site_aniso_U_23
Rb1 0.0614(11) 0.0223(8) 0.0465(10) -0.0032(7) -0.0027(9) 0.0020(7)
Sm1 0.0109(5) 0.0178(5) 0.0137(5) 0.000 0.000 0.0005(3)
Sm2 0.0136(4) 0.0744(6) 0.0099(4) -0.0075(4) 0.0006(3) 0.0086(4)
Sm3 0.0129(5) 0.0141(5) 0.0108(5) 0.0003(3) 0.000 0.000
F1 0.024(5) 0.041(5) 0.042(6) 0.009(4) 0.016(4) 0.011(4)
F2 0.021(4) 0.022(4) 0.021(4) 0.000(2) 0.001(2) -0.001(2)
F2A 0.016(3) 0.015(3) 0.015(3) 0.001(2) 0.002(2) -0.001(2)
F4 0.021(4) 0.012(3) 0.030(5) 0.004(3) -0.004(3) 0.001(3)
F5 0.012(5) 0.053(8) 0.014(5) 0.000 0.000 -0.002(5)
F6 0.017(4) 0.060(6) 0.017(4) -0.002(4) 0.000(3) 0.006(4)
F7 0.025(5) 0.030(4) 0.029(5) -0.009(3) 0.011(4) -0.005(4)
F8 0.048(13) 0.052(12) 0.045(13) 0.002(10) 0.020(11) -0.001(10)
F8A 0.029(9) 0.018(7) 0.029(9) 0.011(6) -0.001(7) -0.013(7)
F3 0.029(9) 0.037(9) 0.007(7) 0.003(7) 0.002(7) -0.003(6)

loop_
_atom_type_symbol
_atom_type_description
_atom_type_scat_dispersion_real
_atom_type_scat_dispersion_imag
_atom_type_scat_source
F F 0.0171 0.0103 'International Tables Vol C Tables 4.2.6.8 and 6.1.1.4'
Rb Rb -0.9393 2.9676 'International Tables Vol C Tables 4.2.6.8 and 6.1.1.4'
Sm Sm -0.1638 3.4418 'International Tables Vol C Tables 4.2.6.8 and 6.1.1.4'

loop_
_geom_angle_atom_site_label_1
_geom_angle_atom_site_label_2
_geom_angle_atom_site_label_3
_geom_angle_site_symmetry_1
_geom_angle_site_symmetry_3
_geom_angle
F2A Rb1 F4 6_656 4_575 60.3(3)
F2A Rb1 F6 6_656 8_656 84.8(3)
F4 Rb1 F6 4_575 8_656 127.3(2)
F2A Rb1 F6 6_656 5_675 158.8(3)
F4 Rb1 F6 4_575 5_675 140.4(2)
F6 Rb1 F6 8_656 5_675 77.0(3)
F2A Rb1 F7 6_656 5_675 136.8(3)
F4 Rb1 F7 4_575 5_675 91.9(2)
F6 Rb1 F7 8_656 5_675 136.3(2)
F6 Rb1 F7 5_675 5_675 59.4(2)
F2A Rb1 F5 6_656 2_675 89.1(3)
F4 Rb1 F5 4_575 2_675 134.3(2)
F6 Rb1 F5 8_656 2_675 76.86(19)
F6 Rb1 F5 5_675 2_675 76.3(2)
F7 Rb1 F5 5_675 2_675 89.19(18)
F2A Rb1 F8A 6_656 6_655 94.3(4)
F4 Rb1 F8A 4_575 6_655 92.4(3)
F6 Rb1 F8A 8_656 6_655 131.0(3)
F6 Rb1 F8A 5_675 6_655 89.6(3)
F7 Rb1 F8A 5_675 6_655 51.7(3)
F5 Rb1 F8A 2_675 6_655 54.1(3)
F2A Rb1 F3 6_656 8_656 120.4(4)
F4 Rb1 F3 4_575 8_656 108.3(4)
F6 Rb1 F3 8_656 8_656 55.1(3)
F6 Rb1 F3 5_675 8_656 56.4(3)
F7 Rb1 F3 5_675 8_656 98.5(3)
F5 Rb1 F3 2_675 8_656 116.8(3)
F8A Rb1 F3 6_655 8_656 145.0(4)
F2A Rb1 F8A 6_656 5_675 82.0(4)
F4 Rb1 F8A 4_575 5_675 54.7(3)
F6 Rb1 F8A 8_656 5_675 161.9(3)
F6 Rb1 F8A 5_675 5_675 112.9(3)
F7 Rb1 F8A 5_675 5_675 54.8(3)
F5 Rb1 F8A 2_675 5_675 90.5(3)
F8A Rb1 F8A 6_655 5_675 38.5(5)
F3 Rb1 F8A 8_656 5_675 143.0(4)
F2A Rb1 F7 6_656 . 99.7(3)
F4 Rb1 F7 4_575 . 53.6(2)
F6 Rb1 F7 8_656 . 101.7(2)
F6 Rb1 F7 5_675 . 94.6(2)
F7 Rb1 F7 5_675 . 85.8(2)
F5 Rb1 F7 2_675 . 170.91(18)
F8A Rb1 F7 6_655 . 126.5(3)
F3 Rb1 F7 8_656 . 56.8(3)
F8A Rb1 F7 5_675 . 92.8(3)
F2A Rb1 F2 6_656 6_656 11.4(4)
F4 Rb1 F2 4_575 6_656 55.6(3)
F6 Rb1 F2 8_656 6_656 82.3(3)
F6 Rb1 F2 5_675 6_656 159.3(3)
F7 Rb1 F2 5_675 6_656 141.3(3)
F5 Rb1 F2 2_675 6_656 99.3(3)
F8A Rb1 F2 6_655 6_656 104.4(4)
F3 Rb1 F2 8_656 6_656 110.6(4)
F8A Rb1 F2 5_675 6_656 87.2(4)
F7 Rb1 F2 . 6_656 89.3(3)
F2A Rb1 F2 6_656 2_575 88.5(4)
F4 Rb1 F2 4_575 2_575 86.7(3)
F6 Rb1 F2 8_656 2_575 51.7(3)
F6 Rb1 F2 5_675 2_575 88.7(3)
F7 Rb1 F2 5_675 2_575 124.7(3)
F5 Rb1 F2 2_675 2_575 128.6(3)
F8A Rb1 F2 6_655 2_575 176.3(4)
F3 Rb1 F2 8_656 2_575 32.8(4)
F8A Rb1 F2 5_675 2_575 139.8(4)
F7 Rb1 F2 . 2_575 50.4(3)
F2 Rb1 F2 6_656 2_575 78.1(4)
F7 Sm1 F7 . 4_575 154.5(4)
F7 Sm1 F6 . 4_575 107.7(3)
F7 Sm1 F6 4_575 4_575 82.2(3)
F7 Sm1 F6 . . 82.2(3)
F7 Sm1 F6 4_575 . 107.7(3)
F6 Sm1 F6 4_575 . 135.3(4)
F7 Sm1 F1 . 7_586 69.4(3)
F7 Sm1 F1 4_575 7_586 90.6(3)
F6 Sm1 F1 4_575 7_586 78.3(3)
F6 Sm1 F1 . 7_586 142.5(3)
F7 Sm1 F1 . 6 90.6(3)
F7 Sm1 F1 4_575 6 69.4(3)
F6 Sm1 F1 4_575 6 142.5(3)
F6 Sm1 F1 . 6 78.3(3)
F1 Sm1 F1 7_586 6 78.1(5)
F7 Sm1 F4 . . 131.8(3)
F7 Sm1 F4 4_575 . 73.4(3)
F6 Sm1 F4 4_575 . 70.7(3)
F6 Sm1 F4 . . 71.0(3)
F1 Sm1 F4 7_586 . 146.5(3)
F1 Sm1 F4 6 . 120.6(3)
F7 Sm1 F4 . 4_575 73.4(3)
F7 Sm1 F4 4_575 4_575 131.8(3)
F6 Sm1 F4 4_575 4_575 71.0(3)
F6 Sm1 F4 . 4_575 70.7(3)
F1 Sm1 F4 7_586 4_575 120.6(3)
F1 Sm1 F4 6 4_575 146.5(3)
F4 Sm1 F4 . 4_575 60.4(3)
F7 Sm1 Sm2 . 4_575 107.4(2)
F7 Sm1 Sm2 4_575 4_575 94.8(2)
F6 Sm1 Sm2 4_575 4_575 37.9(2)
F6 Sm1 Sm2 . 4_575 97.4(2)
F1 Sm1 Sm2 7_586 4_575 113.8(3)
F1 Sm1 Sm2 6 4_575 160.9(2)
F4 Sm1 Sm2 . 4_575 41.74(17)
F4 Sm1 Sm2 4_575 4_575 41.01(18)
F7 Sm1 Sm2 . . 94.8(2)
F7 Sm1 Sm2 4_575 . 107.4(2)
F6 Sm1 Sm2 4_575 . 97.4(2)
F6 Sm1 Sm2 . . 37.9(2)
F1 Sm1 Sm2 7_586 . 160.9(2)
F1 Sm1 Sm2 6 . 113.8(3)
F4 Sm1 Sm2 . . 41.01(18)
F4 Sm1 Sm2 4_575 . 41.74(17)
Sm2 Sm1 Sm2 4_575 . 59.50(3)
F7 Sm1 Sm3 . . 31.7(2)
F7 Sm1 Sm3 4_575 . 124.9(2)
F6 Sm1 Sm3 4_575 . 99.7(2)
F6 Sm1 Sm3 . . 108.1(2)
F1 Sm1 Sm3 7_586 . 38.4(2)
F1 Sm1 Sm3 6 . 78.6(2)
F4 Sm1 Sm3 . . 159.01(16)
F4 Sm1 Sm3 4_575 . 99.09(16)
Sm2 Sm1 Sm3 4_575 . 120.096(18)
Sm2 Sm1 Sm3 . . 126.520(19)
F7 Sm1 Sm3 . 3 124.9(2)
F7 Sm1 Sm3 4_575 3 31.7(2)
F6 Sm1 Sm3 4_575 3 108.1(2)
F6 Sm1 Sm3 . 3 99.7(2)
F1 Sm1 Sm3 7_586 3 78.6(2)
F1 Sm1 Sm3 6 3 38.4(2)
F4 Sm1 Sm3 . 3 99.09(16)
F4 Sm1 Sm3 4_575 3 159.01(16)
Sm2 Sm1 Sm3 4_575 3 126.520(18)
Sm2 Sm1 Sm3 . 3 120.096(18)
Sm3 Sm1 Sm3 . 3 101.68(2)
F8 Sm2 F2 5_675 7_685 132.6(8)
F8 Sm2 F5 5_675 . 99.9(7)
F2 Sm2 F5 7_685 . 115.4(5)
F8 Sm2 F6 5_675 . 95.8(7)
F2 Sm2 F6 7_685 . 80.4(5)
F5 Sm2 F6 . . 136.2(3)
F8 Sm2 F1 5_675 . 84.4(6)
F2 Sm2 F1 7_685 . 72.4(5)
F5 Sm2 F1 . . 80.1(3)
F6 Sm2 F1 . . 142.4(3)
F8 Sm2 F3 5_675 . 83.0(8)
F2 Sm2 F3 7_685 . 50.0(6)
F5 Sm2 F3 . . 146.1(4)
F6 Sm2 F3 . . 76.1(4)
F1 Sm2 F3 . . 66.5(5)
F8 Sm2 F4 5_675 . 143.5(6)
F2 Sm2 F4 7_685 . 80.1(5)
F5 Sm2 F4 . . 72.1(3)
F6 Sm2 F4 . . 71.1(3)
F1 Sm2 F4 . . 127.0(3)
F3 Sm2 F4 . . 123.8(4)
F8 Sm2 F4 5_675 4_575 83.0(6)
F2 Sm2 F4 7_685 4_575 136.4(5)
F5 Sm2 F4 . 4_575 71.5(3)
F6 Sm2 F4 . 4_575 70.2(3)
F1 Sm2 F4 . 4_575 146.3(3)
F3 Sm2 F4 . 4_575 141.8(4)
F4 Sm2 F4 . 4_575 60.5(3)
F8 Sm2 F3 5_675 4_574 35.8(8)
F2 Sm2 F3 7_685 4_574 99.1(6)
F5 Sm2 F3 . 4_574 133.7(4)
F6 Sm2 F3 . 4_574 76.7(4)
F1 Sm2 F3 . 4_574 82.3(5)
F3 Sm2 F3 . 4_574 49.3(7)
F4 Sm2 F3 . 4_574 147.5(4)
F4 Sm2 F3 4_575 4_574 104.4(4)
F8 Sm2 F2A 5_675 7_685 145.7(7)
F2 Sm2 F2A 7_685 7_685 18.9(5)
F5 Sm2 F2A . 7_685 96.7(4)
F6 Sm2 F2A . 7_685 92.7(4)
F1 Sm2 F2A . 7_685 69.0(4)
F3 Sm2 F2A . 7_685 66.8(5)
F4 Sm2 F2A . 7_685 70.5(4)
F4 Sm2 F2A 4_575 7_685 131.0(4)
F3 Sm2 F2A 4_574 7_685 116.1(5)
F8 Sm2 F8A 5_675 5_675 28.1(7)
F2 Sm2 F8A 7_685 5_675 153.4(6)
F5 Sm2 F8A . 5_675 72.3(4)
F6 Sm2 F8A . 5_675 112.4(5)
F1 Sm2 F8A . 5_675 84.7(5)
F3 Sm2 F8A . 5_675 108.6(5)
F4 Sm2 F8A . 5_675 125.5(4)
F4 Sm2 F8A 4_575 5_675 69.8(4)
F3 Sm2 F8A 4_574 5_675 63.7(5)
F2A Sm2 F8A 7_685 5_675 153.1(5)
F8 Sm2 Sm2 5_675 4_575 110.7(7)
F2 Sm2 Sm2 7_685 4_575 116.7(5)
F5 Sm2 Sm2 . 4_575 38.4(2)
F6 Sm2 Sm2 . 4_575 97.8(2)
F1 Sm2 Sm2 . 4_575 117.4(2)
F3 Sm2 Sm2 . 4_575 165.7(4)
F4 Sm2 Sm2 . 4_575 42.17(17)
F4 Sm2 Sm2 4_575 4_575 41.52(18)
F3 Sm2 Sm2 4_574 4_575 142.7(4)
F2A Sm2 Sm2 7_685 4_575 100.9(3)
F8A Sm2 Sm2 5_675 4_575 85.6(4)
F8 Sm3 F8 . 2_575 110.8(12)
F8 Sm3 F2 . 2_575 78.1(8)
F8 Sm3 F2 2_575 2_575 156.5(6)
F8 Sm3 F2 . . 156.5(6)
F8 Sm3 F2 2_575 . 78.1(8)
F2 Sm3 F2 2_575 . 102.5(9)
F8 Sm3 F7 . 2_575 84.3(6)
F8 Sm3 F7 2_575 2_575 74.6(6)
F2 Sm3 F7 2_575 2_575 128.7(4)
F2 Sm3 F7 . 2_575 77.1(5)
F8 Sm3 F7 . . 74.6(6)
F8 Sm3 F7 2_575 . 84.3(6)
F2 Sm3 F7 2_575 . 77.1(5)
F2 Sm3 F7 . . 128.7(4)
F7 Sm3 F7 2_575 . 142.5(4)
F8 Sm3 F8A . . 29.8(7)
F8 Sm3 F8A 2_575 . 81.6(8)
F2 Sm3 F8A 2_575 . 107.4(6)
F2 Sm3 F8A . . 145.0(6)
F7 Sm3 F8A 2_575 . 70.1(5)
F7 Sm3 F8A . . 76.4(5)
F8 Sm3 F8A . 2_575 81.6(8)
F8 Sm3 F8A 2_575 2_575 29.8(7)
F2 Sm3 F8A 2_575 2_575 145.0(6)
F2 Sm3 F8A . 2_575 107.4(6)
F7 Sm3 F8A 2_575 2_575 76.4(5)
F7 Sm3 F8A . 2_575 70.1(5)
F8A Sm3 F8A . 2_575 53.5(8)
F8 Sm3 F2A . 2_575 98.4(7)
F8 Sm3 F2A 2_575 2_575 144.6(6)
F2 Sm3 F2A 2_575 2_575 20.5(4)
F2 Sm3 F2A . 2_575 82.9(7)
F7 Sm3 F2A 2_575 2_575 129.4(4)
F7 Sm3 F2A . 2_575 84.8(4)
F8A Sm3 F2A . 2_575 127.9(5)
F8A Sm3 F2A 2_575 2_575 154.1(5)
F8 Sm3 F2A . . 144.6(6)
F8 Sm3 F2A 2_575 . 98.4(7)
F2 Sm3 F2A 2_575 . 82.9(7)
F2 Sm3 F2A . . 20.5(4)
F7 Sm3 F2A 2_575 . 84.8(4)
F7 Sm3 F2A . . 129.4(4)
F8A Sm3 F2A . . 154.1(5)
F8A Sm3 F2A 2_575 . 127.9(5)
F2A Sm3 F2A 2_575 . 64.1(7)
F8 Sm3 F1 . 7_586 137.1(6)
F8 Sm3 F1 2_575 7_586 77.5(6)
F2 Sm3 F1 2_575 7_586 81.6(4)
F2 Sm3 F1 . 7_586 65.0(4)
F7 Sm3 F1 2_575 7_586 136.6(3)
F7 Sm3 F1 . 7_586 64.2(3)
F8A Sm3 F1 . 7_586 136.8(5)
F8A Sm3 F1 2_575 7_586 94.8(4)
F2A Sm3 F1 2_575 7_586 67.5(4)
F2A Sm3 F1 . 7_586 67.2(4)
F8 Sm3 F1 . 8_656 77.5(6)
F8 Sm3 F1 2_575 8_656 137.1(6)
F2 Sm3 F1 2_575 8_656 65.0(4)
F2 Sm3 F1 . 8_656 81.6(4)
F7 Sm3 F1 2_575 8_656 64.2(3)
F7 Sm3 F1 . 8_656 136.6(3)
F8A Sm3 F1 . 8_656 94.8(4)
F8A Sm3 F1 2_575 8_656 136.8(5)
F2A Sm3 F1 2_575 8_656 67.2(4)
F2A Sm3 F1 . 8_656 67.5(4)
F1 Sm3 F1 7_586 8_656 125.9(4)
Sm1 F1 Sm2 6_655 . 140.8(4)
Sm1 F1 Sm3 6_655 7_685 107.4(3)
Sm2 F1 Sm3 . 7_685 101.9(3)
F2A F2 Sm2 . 7_586 105.8(16)
F2A F2 Sm3 . . 82.0(15)
Sm2 F2 Sm3 7_586 . 118.6(7)
F2A F2 Rb1 . 6_556 41.7(14)
Sm2 F2 Rb1 7_586 6_556 105.3(6)
Sm3 F2 Rb1 . 6_556 116.7(6)
F2A F2 Rb1 . 2_575 138.0(16)
Sm2 F2 Rb1 7_586 2_575 104.3(6)
Sm3 F2 Rb1 . 2_575 108.2(6)
Rb1 F2 Rb1 6_556 2_575 101.9(4)
F2 F2A Sm3 . . 77.5(15)
F2 F2A Sm2 . 7_586 55.3(13)
Sm3 F2A Sm2 . 7_586 104.3(5)
F2 F2A Rb1 . 6_556 126.8(16)
Sm3 F2A Rb1 . 6_556 141.8(6)
Sm2 F2A Rb1 7_586 6_556 113.8(5)
Sm2 F4 Sm1 . . 97.6(3)
Sm2 F4 Sm2 . 4_575 96.3(2)
Sm1 F4 Sm2 . 4_575 96.7(3)
Sm2 F4 Rb1 . 4_575 115.3(3)
Sm1 F4 Rb1 . 4_575 121.2(3)
Sm2 F4 Rb1 4_575 4_575 124.0(3)
Sm2 F5 Sm2 . 4_575 103.3(4)
Sm2 F5 Rb1 . 3_655 115.93(8)
Sm2 F5 Rb1 4_575 3_655 117.52(8)
Sm2 F5 Rb1 . 2_675 117.52(8)
Sm2 F5 Rb1 4_575 2_675 115.93(8)
Rb1 F5 Rb1 3_655 2_675 87.1(3)
Sm1 F6 Sm2 . . 104.5(3)
Sm1 F6 Rb1 . 8_665 124.1(3)
Sm2 F6 Rb1 . 8_665 116.0(3)
Sm1 F6 Rb1 . 5_675 107.7(3)
Sm2 F6 Rb1 . 5_675 114.9(3)
Rb1 F6 Rb1 8_665 5_675 89.1(2)
Sm1 F7 Sm3 . . 117.6(3)
Sm1 F7 Rb1 . 5_675 107.8(3)
Sm3 F7 Rb1 . 5_675 114.3(3)
Sm1 F7 Rb1 . . 107.8(3)
Sm3 F7 Rb1 . . 112.5(3)
Rb1 F7 Rb1 5_675 . 94.2(2)
F8A F8 F3 . 8_656 167(2)
F8A F8 Sm2 . 5_675 100.6(15)
F3 F8 Sm2 8_656 5_675 91.3(13)
F8A F8 Sm3 . . 80.0(13)
F3 F8 Sm3 8_656 . 86.6(12)
Sm2 F8 Sm3 5_675 . 160.6(11)
F8 F8A Sm3 . . 70.1(12)
F8 F8A Sm2 . 5_675 51.3(11)
Sm3 F8A Sm2 . 5_675 118.6(7)
F8 F8A Rb1 . 6 146.3(15)
Sm3 F8A Rb1 . 6 110.2(6)
Sm2 F8A Rb1 5_675 6 109.0(5)
F8 F8A Rb1 . 5_675 108.4(14)
Sm3 F8A Rb1 . 5_675 106.9(5)
Sm2 F8A Rb1 5_675 5_675 107.4(5)
Rb1 F8A Rb1 6 5_675 103.6(5)
F8 F3 Sm2 8_665 . 148.6(13)
F8 F3 Sm2 8_665 4_574 52.9(10)
Sm2 F3 Sm2 . 4_574 128.8(7)
F8 F3 Sm3 8_665 7_685 59.6(10)
Sm2 F3 Sm3 . 7_685 100.0(6)
Sm2 F3 Sm3 4_574 7_685 110.2(6)
F8 F3 Rb1 8_665 8_665 104.0(11)
Sm2 F3 Rb1 . 8_665 105.2(5)
Sm2 F3 Rb1 4_574 8_665 103.2(5)
Sm3 F3 Rb1 7_685 8_665 108.3(5)

loop_
_geom_bond_atom_site_label_1
_geom_bond_atom_site_label_2
_geom_bond_site_symmetry_2
_geom_bond_distance
Rb1 F2A 6_656 2.795(14)
Rb1 F4 4_575 2.814(7)
Rb1 F6 8_656 2.983(9)
Rb1 F6 5_675 3.018(9)
Rb1 F7 5_675 3.034(9)
Rb1 F5 2_675 3.054(8)
Rb1 F8A 6_655 3.147(17)
Rb1 F3 8_656 3.247(16)
Rb1 F8A 5_675 3.252(17)
Rb1 F7 . 3.332(9)
Rb1 F2 6_656 3.360(17)
Rb1 F2 2_575 3.485(17)
Sm1 F7 . 2.272(8)
Sm1 F7 4_575 2.272(8)
Sm1 F6 4_575 2.291(8)
Sm1 F6 . 2.291(8)
Sm1 F1 7_586 2.326(8)
Sm1 F1 6 2.326(8)
Sm1 F4 . 2.427(8)
Sm1 F4 4_575 2.427(8)
Sm1 Sm2 4_575 3.6362(11)
Sm1 Sm2 . 3.6362(11)
Sm1 Sm3 . 3.9469(6)
Sm1 Sm3 3 3.9469(6)
Sm2 F8 5_675 1.97(2)
Sm2 F2 7_685 2.114(15)
Sm2 F5 . 2.301(7)
Sm2 F6 . 2.308(8)
Sm2 F1 . 2.337(8)
Sm2 F3 . 2.379(15)
Sm2 F4 . 2.407(8)
Sm2 F4 4_575 2.438(7)
Sm2 F3 4_574 2.467(15)
Sm2 F2A 7_685 2.474(13)
Sm2 F8A 5_675 2.478(14)
Sm2 Sm2 4_575 3.6089(15)
Sm3 F8 . 2.24(2)
Sm3 F8 2_575 2.24(2)
Sm3 F2 2_575 2.318(16)
Sm3 F2 . 2.318(16)
Sm3 F7 2_575 2.342(8)
Sm3 F7 . 2.342(8)
Sm3 F8A . 2.348(15)
Sm3 F8A 2_575 2.348(15)
Sm3 F2A 2_575 2.352(14)
Sm3 F2A . 2.352(14)
Sm3 F1 7_586 2.568(9)
Sm3 F1 8_656 2.568(9)
F1 Sm1 6_655 2.326(8)
F1 Sm3 7_685 2.568(9)
F2 F2A . 0.832(17)
F2 Sm2 7_586 2.114(15)
F2 Rb1 6_556 3.360(17)
F2 Rb1 2_575 3.485(17)
F2A Sm2 7_586 2.474(13)
F2A Rb1 6_556 2.795(14)
F4 Sm2 4_575 2.438(7)
F4 Rb1 4_575 2.814(7)
F5 Sm2 4_575 2.301(7)
F5 Rb1 3_655 3.054(8)
F5 Rb1 2_675 3.054(8)
F6 Rb1 8_665 2.983(9)
F6 Rb1 5_675 3.018(9)
F7 Rb1 5_675 3.034(9)
F8 F8A . 1.19(3)
F8 F3 8_656 1.44(3)
F8 Sm2 5_675 1.97(2)
F8A Sm2 5_675 2.478(14)
F8A Rb1 6 3.147(17)
F8A Rb1 5_675 3.252(17)
F3 F8 8_665 1.44(3)
F3 Sm2 4_574 2.467(15)
F3 Sm3 7_685 2.594(17)
F3 Rb1 8_665 3.247(16)
